data_2013337
loop_
_publ_author_name
'Roberto Centore'
'Angela Tuzi'
'Dario Liguori'

_publ_section_title
;
 Bis[<i>N</i>,<i>N</i>'-diisopropyl-<i>N</i>-(trimethylsilyl)benzamidinium]
 di-\m-chloro-bis[tetrachlorozirconate(IV)] dichloromethane disolvate
;
_journal_issue 6
_journal_name_full 'Acta Crystallographica Section C'
_journal_page_first m241
_journal_page_last m242
_journal_paper_doi 10.1107/S0108270103010035
_journal_volume 59
_journal_year 2003
_chemical_formula_iupac '(C16 H29 N2 Si)2 [Zr2 Cl10], 2C H2 Cl2'
_chemical_formula_moiety '2C16 H29 N2 Si 1+, 2C1 H2 Cl2, Zr2 Cl10 2-'
_chemical_formula_structural
;
(C16 H29 N2 Si)2 (Zr2 Cl10) (C1 H2 Cl2)2
;
_chemical_formula_sum 'C34 H62 Cl14 N4 Si2 Zr2'
_chemical_formula_weight 1261.80
_chemical_name_systematic
;
Bis[N,N'-diisopropyl-N-(trimethylsilyl)benzamidinium]
di-\m-chloro-bis[tetrachlorozirconate(IV)] dichloromethane disolvate
;
_space_group_IT_number 61
_symmetry_cell_setting orthorhombic
_symmetry_space_group_name_Hall '-P 2ac 2ab'
_symmetry_space_group_name_H-M 'P b c a'
_atom_sites_solution_hydrogens geom
_atom_sites_solution_primary direct
_atom_sites_solution_secondary difmap
_audit_creation_method SHELXL-97
_cell_angle_alpha 90.00
_cell_angle_beta 90.00
_cell_angle_gamma 90.00
_cell_formula_units_Z 4
_cell_length_a 19.61(5)
_cell_length_b 17.350(2)
_cell_length_c 16.832(2)
_cell_measurement_reflns_used 25
_cell_measurement_temperature 293(2)
_cell_measurement_theta_max 29.43
_cell_measurement_theta_min 28.23
_cell_volume 5727(15)
_computing_cell_refinement 'CELLFIT (Centore, 2002)'
_computing_data_collection 'MACH3/PC & CAD4/PC (Nonius, 1996)'
_computing_data_reduction 'XCAD4 (Harms & Wocadlo, 1995)'
_computing_molecular_graphics 'Ortep-3 for Windows (Farrugia, 1997)'
_computing_publication_material
;
WinGX publication routines (Farrugia, 1999)
;
_computing_structure_refinement 'SHELXL97 (Sheldrick, 1997)'
_computing_structure_solution 'SHELXS97 (Sheldrick, 1990)'
_diffrn_ambient_temperature 293(2)
_diffrn_measured_fraction_theta_full 0.913
_diffrn_measured_fraction_theta_max 0.913
_diffrn_measurement_device '\k-geometry diffractometer'
_diffrn_measurement_device_type 'Enraf Nonius MACH3'
_diffrn_measurement_method 'non-profiled omega/2theta scans'
_diffrn_radiation_monochromator graphite
_diffrn_radiation_source 'fine-focus sealed tube'
_diffrn_radiation_type MoK\a
_diffrn_radiation_wavelength 0.71069
_diffrn_reflns_av_R_equivalents 0.0000
_diffrn_reflns_av_sigmaI/netI 0.0515
_diffrn_reflns_limit_h_max 25
_diffrn_reflns_limit_h_min 0
_diffrn_reflns_limit_k_max 22
_diffrn_reflns_limit_k_min 0
_diffrn_reflns_limit_l_max 22
_diffrn_reflns_limit_l_min 0
_diffrn_reflns_number 6872
_diffrn_reflns_theta_full 27.97
_diffrn_reflns_theta_max 27.97
_diffrn_reflns_theta_min 1.98
_diffrn_standards_decay_% 0
_diffrn_standards_interval_time 126
_diffrn_standards_number 1
_exptl_absorpt_coefficient_mu 1.087
_exptl_absorpt_correction_T_max 0.7214
_exptl_absorpt_correction_T_min 0.5029
_exptl_absorpt_correction_type '\f scan'
_exptl_absorpt_process_details
;
North et al. (1968).
The number of psi-scan sets used was 3.
Theta correction was applied.
Averaged transmission function was used.
No Fourier smoothing was applied.
;
_exptl_crystal_colour white
_exptl_crystal_density_diffrn 1.463
_exptl_crystal_density_method 'not measured'
_exptl_crystal_description prism
_exptl_crystal_F_000 2560
_exptl_crystal_size_max 0.60
_exptl_crystal_size_mid 0.50
_exptl_crystal_size_min 0.30
_refine_diff_density_max 0.665
_refine_diff_density_min -0.548
_refine_ls_extinction_method none
_refine_ls_goodness_of_fit_ref 1.018
_refine_ls_hydrogen_treatment constr
_refine_ls_matrix_type full
_refine_ls_number_parameters 261
_refine_ls_number_reflns 6872
_refine_ls_number_restraints 0
_refine_ls_restrained_S_all 1.018
_refine_ls_R_factor_all 0.1123
_refine_ls_R_factor_gt 0.0491
_refine_ls_shift/su_max 0.002
_refine_ls_shift/su_mean 0.000
_refine_ls_structure_factor_coef Fsqd
_refine_ls_weighting_details 'w=1/[\s^2^(Fo^2^)+(0.0624P)^2^+7.0008P] where P=(Fo^2^+2Fc^2^)/3'
_refine_ls_weighting_scheme calc
_refine_ls_wR_factor_gt 0.1208
_refine_ls_wR_factor_ref 0.1469
_reflns_number_gt 4109
_reflns_number_total 6872
_reflns_threshold_expression I>2\s(I)
_cod_data_source_file na1614.cif
_cod_data_source_block I
_cod_database_code 2013337
_cod_database_fobs_code 2013337

loop_
_symmetry_equiv_pos_as_xyz
'x, y, z'
'-x+1/2, -y, z+1/2'
'x+1/2, -y+1/2, -z'
'-x, y+1/2, -z+1/2'
'-x, -y, -z'
'x-1/2, y, -z-1/2'
'-x-1/2, y-1/2, z'
'x, -y-1/2, z-1/2'

loop_
_atom_site_label
_atom_site_fract_x
_atom_site_fract_y
_atom_site_fract_z
_atom_site_U_iso_or_equiv
_atom_site_adp_type
_atom_site_calc_flag
_atom_site_refinement_flags
_atom_site_occupancy
_atom_site_disorder_assembly
_atom_site_disorder_group
_atom_site_type_symbol
Zr1 0.96881(2) -0.54489(2) 0.10439(3) 0.03928(12) Uani d . 1 . . Zr
Si1 0.68405(7) -0.31647(8) 0.32674(9) 0.0538(3) Uani d . 1 . . Si
Cl1 0.85645(6) -0.56518(8) 0.15514(9) 0.0617(3) Uani d . 1 . . Cl
Cl2 0.97332(6) -0.66989(7) 0.04251(8) 0.0585(3) Uani d . 1 . . Cl
Cl3 1.08104(5) -0.51165(7) 0.02703(7) 0.0470(3) Uani d . 1 . . Cl
Cl4 0.97128(7) -0.41410(7) 0.15402(8) 0.0605(3) Uani d . 1 . . Cl
Cl5 1.03420(7) -0.58774(9) 0.21637(8) 0.0689(4) Uani d . 1 . . Cl
Cl6A 0.8717(3) -0.4551(3) 0.3642(3) 0.196(2) Uani d P 0.40 S A Cl
Cl6B 0.8717(3) -0.4551(3) 0.3642(3) 0.196(2) Uani d P 0.40 S B Cl
Cl7A 0.9820(3) -0.3630(4) 0.3818(4) 0.200(3) Uani d P 0.40 S A Cl
Cl7C 0.9820(3) -0.3630(4) 0.3818(4) 0.200(3) Uani d P 0.20 S C Cl
Cl8 0.9965(7) -0.4607(8) 0.4376(8) 0.243(5) Uiso d P 0.40 S B Cl
Cl9 0.9561(10) -0.5285(12) 0.4243(13) 0.184(7) Uiso d P 0.20 S C Cl
N1 0.75165(17) -0.2529(2) 0.2899(2) 0.0427(8) Uani d . 1 . . N
N2 0.82984(19) -0.2069(2) 0.1969(2) 0.0496(9) Uani d . 1 . . N
H2 0.8544 -0.1943 0.2365 0.050 Uiso d R 1 . . H
C1 0.7767(2) -0.2503(2) 0.2168(3) 0.0418(10) Uani d . 1 . . C
C2 0.7461(2) -0.2976(2) 0.1533(3) 0.0402(9) Uani d . 1 . . C
C3 0.7802(2) -0.3618(3) 0.1248(3) 0.0514(12) Uani d . 1 . . C
H3 0.8226 -0.3751 0.1455 0.051 Uiso calc R 1 . . H
C4 0.7513(3) -0.4059(3) 0.0660(3) 0.0605(13) Uani d . 1 . . C
H4 0.7745 -0.4486 0.0465 0.060 Uiso calc R 1 . . H
C5 0.6884(3) -0.3872(3) 0.0358(3) 0.0641(14) Uani d . 1 . . C
H5 0.6682 -0.4182 -0.0026 0.064 Uiso calc R 1 . . H
C6 0.6553(3) -0.3222(3) 0.0628(3) 0.0612(14) Uani d . 1 . . C
H6 0.6134 -0.3086 0.0411 0.061 Uiso calc R 1 . . H
C7 0.6833(2) -0.2774(3) 0.1214(3) 0.0504(11) Uani d . 1 . . C
H7 0.6605 -0.2338 0.1395 0.050 Uiso calc R 1 . . H
C8 0.7742(2) -0.1966(3) 0.3524(3) 0.0509(11) Uani d . 1 . . C
H8 0.7418 -0.2030 0.3962 0.051 Uiso calc R 1 . . H
C9 0.7673(3) -0.1129(3) 0.3270(3) 0.0650(14) Uani d . 1 . . C
H9A 0.7224 -0.1043 0.3062 0.065 Uiso calc R 1 . . H
H9B 0.8005 -0.1016 0.2868 0.065 Uiso calc R 1 . . H
H9C 0.7746 -0.0800 0.3721 0.065 Uiso calc R 1 . . H
C10 0.8431(3) -0.2166(4) 0.3870(3) 0.0705(16) Uani d . 1 . . C
H10A 0.8407 -0.2637 0.4109 0.070 Uiso d R 1 . . H
H10B 0.8552 -0.1780 0.4271 0.070 Uiso d R 1 . . H
H10C 0.8792 -0.2200 0.3495 0.070 Uiso d R 1 . . H
C11 0.8519(2) -0.1865(3) 0.1151(3) 0.0510(12) Uani d . 1 . . C
H11 0.8236 -0.2147 0.0770 0.051 Uiso calc R 1 . . H
C12 0.8405(3) -0.1010(3) 0.1039(4) 0.0715(16) Uani d . 1 . . C
H12A 0.7932 -0.0892 0.1121 0.071 Uiso calc R 1 . . H
H12B 0.8534 -0.0866 0.0509 0.071 Uiso calc R 1 . . H
H12C 0.8677 -0.0729 0.1415 0.071 Uiso calc R 1 . . H
C13 0.9247(3) -0.2092(3) 0.1035(3) 0.0714(16) Uani d . 1 . . C
H13A 0.9291 -0.2640 0.1093 0.071 Uiso calc R 1 . . H
H13B 0.9526 -0.1838 0.1423 0.071 Uiso calc R 1 . . H
H13C 0.9392 -0.1944 0.0512 0.071 Uiso calc R 1 . . H
C14 0.6716(3) -0.4056(3) 0.2697(4) 0.0797(19) Uani d . 1 . . C
H14A 0.6574 -0.3931 0.2167 0.080 Uiso calc R 1 . . H
H14B 0.6372 -0.4366 0.2948 0.080 Uiso calc R 1 . . H
H14C 0.7136 -0.4339 0.2677 0.080 Uiso calc R 1 . . H
C15 0.6081(3) -0.2556(4) 0.3301(4) 0.088(2) Uani d . 1 . . C
H15A 0.6175 -0.2102 0.3608 0.088 Uiso calc R 1 . . H
H15B 0.5713 -0.2836 0.3541 0.088 Uiso calc R 1 . . H
H15C 0.5955 -0.2409 0.2770 0.088 Uiso calc R 1 . . H
C16 0.7107(3) -0.3478(3) 0.4273(3) 0.0772(17) Uani d . 1 . . C
H16A 0.7183 -0.3034 0.4601 0.077 Uiso calc R 1 . . H
H16B 0.7520 -0.3772 0.4235 0.077 Uiso calc R 1 . . H
H16C 0.6755 -0.3791 0.4504 0.077 Uiso calc R 1 . . H
C17A 0.9568(10) -0.4600(11) 0.3580(6) 0.256(10) Uani d P 0.40 S A C
C17B 0.9568(10) -0.4600(11) 0.3580(6) 0.256(10) Uani d P 0.40 S B C
C17C 0.9568(10) -0.4600(11) 0.3580(6) 0.256(10) Uani d P 0.20 S C C
H17A 0.9715 -0.4741 0.3050 0.256 Uiso d PR 0.40 S A H
H18A 0.9755 -0.4964 0.3959 0.256 Uiso d PR 0.40 S A H
H17B 0.9692 -0.5054 0.3277 0.256 Uiso d PR 0.40 S B H
H18B 0.9722 -0.4154 0.3283 0.256 Uiso d PR 0.40 S B H
H17C 0.9114 -0.4569 0.3353 0.256 Uiso d PR 0.20 S C H
H18C 0.9868 -0.4769 0.3157 0.256 Uiso d PR 0.20 S C H

loop_
_atom_site_aniso_label
_atom_site_aniso_U_11
_atom_site_aniso_U_22
_atom_site_aniso_U_33
_atom_site_aniso_U_12
_atom_site_aniso_U_13
_atom_site_aniso_U_23
Zr1 0.0370(2) 0.0354(2) 0.0455(2) -0.00041(17) 0.00024(19) 0.00417(18)
Si1 0.0500(7) 0.0499(8) 0.0613(9) -0.0133(6) 0.0114(6) 0.0051(7)
Cl1 0.0468(6) 0.0572(7) 0.0811(9) -0.0039(5) 0.0207(6) 0.0070(7)
Cl2 0.0621(7) 0.0390(6) 0.0745(8) -0.0052(5) 0.0088(7) -0.0079(6)
Cl3 0.0309(5) 0.0580(7) 0.0521(6) -0.0032(5) -0.0044(5) 0.0111(5)
Cl4 0.0674(8) 0.0406(6) 0.0734(8) -0.0017(6) -0.0021(7) -0.0068(6)
Cl5 0.0750(9) 0.0797(9) 0.0521(7) 0.0276(7) -0.0112(7) 0.0079(7)
Cl6A 0.160(3) 0.257(6) 0.172(4) -0.051(4) 0.027(3) -0.054(4)
Cl6B 0.160(3) 0.257(6) 0.172(4) -0.051(4) 0.027(3) -0.054(4)
Cl7A 0.154(4) 0.206(6) 0.239(7) -0.014(4) 0.009(4) -0.115(6)
Cl7C 0.154(4) 0.206(6) 0.239(7) -0.014(4) 0.009(4) -0.115(6)
N1 0.0402(18) 0.0426(19) 0.045(2) -0.0060(16) 0.0027(17) 0.0024(17)
N2 0.048(2) 0.060(2) 0.041(2) -0.0168(18) 0.0011(17) -0.0001(19)
C1 0.039(2) 0.037(2) 0.050(3) -0.0016(18) 0.000(2) 0.005(2)
C2 0.039(2) 0.033(2) 0.049(2) -0.0043(17) 0.003(2) -0.0002(19)
C3 0.043(2) 0.049(3) 0.062(3) 0.007(2) 0.003(2) -0.001(2)
C4 0.070(3) 0.040(3) 0.072(3) 0.002(2) 0.009(3) -0.011(3)
C5 0.077(4) 0.054(3) 0.061(3) -0.013(3) -0.011(3) -0.008(3)
C6 0.056(3) 0.050(3) 0.077(4) 0.002(2) -0.018(3) -0.002(3)
C7 0.047(3) 0.039(2) 0.065(3) 0.004(2) -0.005(2) 0.001(2)
C8 0.055(3) 0.055(3) 0.043(3) -0.013(2) 0.002(2) -0.001(2)
C9 0.079(4) 0.052(3) 0.065(3) -0.005(3) 0.003(3) -0.009(3)
C10 0.068(4) 0.077(4) 0.066(4) -0.020(3) -0.012(3) 0.009(3)
C11 0.053(3) 0.057(3) 0.043(3) -0.017(2) 0.007(2) 0.002(2)
C12 0.073(4) 0.068(4) 0.073(4) 0.006(3) 0.009(3) 0.025(3)
C13 0.078(4) 0.065(3) 0.072(4) 0.005(3) 0.027(3) 0.004(3)
C14 0.097(4) 0.059(3) 0.084(4) -0.034(3) 0.017(4) 0.009(3)
C15 0.050(3) 0.096(5) 0.117(6) -0.003(3) 0.019(3) 0.009(4)
C16 0.092(4) 0.070(4) 0.070(4) -0.023(3) 0.014(3) 0.017(3)
C17A 0.35(2) 0.34(2) 0.072(6) 0.240(19) 0.003(9) -0.021(9)
C17B 0.35(2) 0.34(2) 0.072(6) 0.240(19) 0.003(9) -0.021(9)
C17C 0.35(2) 0.34(2) 0.072(6) 0.240(19) 0.003(9) -0.021(9)

loop_
_atom_type_symbol
_atom_type_description
_atom_type_scat_dispersion_real
_atom_type_scat_dispersion_imag
_atom_type_scat_source
C C 0.0033 0.0016 'International Tables Vol C Tables 4.2.6.8 and 6.1.1.4'
H H 0.0000 0.0000 'International Tables Vol C Tables 4.2.6.8 and 6.1.1.4'
N N 0.0061 0.0033 'International Tables Vol C Tables 4.2.6.8 and 6.1.1.4'
Cl Cl 0.1484 0.1585 'International Tables Vol C Tables 4.2.6.8 and 6.1.1.4'
Zr Zr -2.9673 0.5597 'International Tables Vol C Tables 4.2.6.8 and 6.1.1.4'
Si Si 0.0817 0.0704 'International Tables Vol C Tables 4.2.6.8 and 6.1.1.4'

loop_
_geom_angle_atom_site_label_1
_geom_angle_atom_site_label_2
_geom_angle_atom_site_label_3
_geom_angle_site_symmetry_1
_geom_angle_site_symmetry_3
_geom_angle
_geom_angle_publ_flag
Cl1 Zr1 Cl5 . . 99.58(5) yes
Cl1 Zr1 Cl2 . . 93.20(5) no
Cl5 Zr1 Cl2 . . 92.36(5) no
Cl1 Zr1 Cl4 . . 91.91(5) no
Cl5 Zr1 Cl4 . . 90.50(5) no
Cl2 Zr1 Cl4 . . 173.66(5) no
Cl1 Zr1 Cl3 . 5_745 90.74(11) no
Cl5 Zr1 Cl3 . 5_745 169.46(5) yes
Cl2 Zr1 Cl3 . 5_745 89.17(5) no
Cl4 Zr1 Cl3 . 5_745 87.00(4) no
Cl1 Zr1 Cl3 . . 169.82(5) yes
Cl5 Zr1 Cl3 . . 90.56(4) no
Cl2 Zr1 Cl3 . . 87.28(4) no
Cl4 Zr1 Cl3 . . 87.04(4) no
Cl3 Zr1 Cl3 5_745 . 79.09(12) yes
C15 Si1 N1 . . 104.6(3) no
C15 Si1 C14 . . 113.2(3) no
N1 Si1 C14 . . 115.2(2) no
C15 Si1 C16 . . 111.8(3) no
N1 Si1 C16 . . 106.4(2) no
C14 Si1 C16 . . 105.5(3) no
Zr1 Cl3 Zr1 5_745 . 100.91(12) yes
C1 N1 C8 . . 121.2(4) no
C1 N1 Si1 . . 127.1(3) no
C8 N1 Si1 . . 111.5(3) no
C1 N2 C11 . . 126.6(4) no
C1 N2 H2 . . 113.1 no
C11 N2 H2 . . 120.0 no
N1 C1 N2 . . 122.9(4) no
N1 C1 C2 . . 120.2(4) no
N2 C1 C2 . . 116.9(4) no
C3 C2 C7 . . 119.8(4) no
C3 C2 C1 . . 120.2(4) no
C7 C2 C1 . . 120.0(4) no
C4 C3 C2 . . 119.9(5) no
C4 C3 H3 . . 120.1 no
C2 C3 H3 . . 120.1 no
C5 C4 C3 . . 120.4(5) no
C5 C4 H4 . . 119.8 no
C3 C4 H4 . . 119.8 no
C4 C5 C6 . . 119.6(5) no
C4 C5 H5 . . 120.2 no
C6 C5 H5 . . 120.2 no
C7 C6 C5 . . 120.8(5) no
C7 C6 H6 . . 119.6 no
C5 C6 H6 . . 119.6 no
C6 C7 C2 . . 119.4(4) no
C6 C7 H7 . . 120.3 no
C2 C7 H7 . . 120.3 no
N1 C8 C10 . . 112.6(4) no
N1 C8 C9 . . 113.5(4) no
C10 C8 C9 . . 114.0(4) no
N1 C8 H8 . . 105.2 no
C10 C8 H8 . . 105.2 no
C9 C8 H8 . . 105.2 no
C8 C9 H9A . . 109.5 no
C8 C9 H9B . . 109.5 no
H9A C9 H9B . . 109.5 no
C8 C9 H9C . . 109.5 no
H9A C9 H9C . . 109.5 no
H9B C9 H9C . . 109.5 no
C8 C10 H10A . . 109.3 no
C8 C10 H10B . . 109.0 no
H10A C10 H10B . . 108.7 no
C8 C10 H10C . . 115.1 no
H10A C10 H10C . . 105.9 no
H10B C10 H10C . . 108.7 no
N2 C11 C13 . . 109.7(4) no
N2 C11 C12 . . 107.8(4) no
C13 C11 C12 . . 112.5(4) no
N2 C11 H11 . . 108.9 no
C13 C11 H11 . . 108.9 no
C12 C11 H11 . . 108.9 no
C11 C12 H12A . . 109.5 no
C11 C12 H12B . . 109.5 no
H12A C12 H12B . . 109.5 no
C11 C12 H12C . . 109.5 no
H12A C12 H12C . . 109.5 no
H12B C12 H12C . . 109.5 no
C11 C13 H13A . . 109.5 no
C11 C13 H13B . . 109.5 no
H13A C13 H13B . . 109.5 no
C11 C13 H13C . . 109.5 no
H13A C13 H13C . . 109.5 no
H13B C13 H13C . . 109.5 no
Si1 C14 H14A . . 109.5 no
Si1 C14 H14B . . 109.5 no
H14A C14 H14B . . 109.5 no
Si1 C14 H14C . . 109.5 no
H14A C14 H14C . . 109.5 no
H14B C14 H14C . . 109.5 no
Si1 C15 H15A . . 109.5 no
Si1 C15 H15B . . 109.5 no
H15A C15 H15B . . 109.5 no
Si1 C15 H15C . . 109.5 no
H15A C15 H15C . . 109.5 no
H15B C15 H15C . . 109.5 no
Si1 C16 H16A . . 109.5 no
Si1 C16 H16B . . 109.5 no
H16A C16 H16B . . 109.5 no
Si1 C16 H16C . . 109.5 no
H16A C16 H16C . . 109.5 no
H16B C16 H16C . . 109.5 no
Cl8 C17A Cl6A . . 116.6(10) no
Cl9 C17A Cl7A . . 122.2(11) no
Cl6A C17A Cl7A . . 102.3(7) no
Cl6A C17A H17A . . 111.5 no
Cl7A C17A H17A . . 111.1 no
Cl6A C17A H18A . . 111.7 no
Cl7A C17A H18A . . 111.0 no
H17A C17A H18A . . 109.1 no
Cl8 C17A H17B . . 108.7 no
Cl6A C17A H17B . . 109.0 no
Cl8 C17A H18B . . 107.2 no
Cl6A C17A H18B . . 107.7 no
H17B C17A H18B . . 107.4 no
Cl9 C17A H17C . . 107.6 no
Cl7A C17A H17C . . 106.8 no
Cl9 C17A H18C . . 106.7 no
Cl7A C17A H18C . . 106.2 no
H17C C17A H18C . . 106.5 no

loop_
_geom_bond_atom_site_label_1
_geom_bond_atom_site_label_2
_geom_bond_site_symmetry_2
_geom_bond_distance
_geom_bond_publ_flag
Zr1 Cl1 . 2.389(5) yes
Zr1 Cl2 . 2.408(6) yes
Zr1 Cl3 . 2.622(5) yes
Zr1 Cl3 5_745 2.610(7) yes
Zr1 Cl4 . 2.419(6) yes
Zr1 Cl5 . 2.398(6) yes
Si1 C15 . 1.827(7) no
Si1 N1 . 1.833(4) yes
Si1 C14 . 1.837(6) no
Si1 C16 . 1.853(6) no
Cl3 Zr1 5_745 2.610(7) no
Cl6A C17A . 1.674(18) no
Cl7A C17A . 1.80(2) no
Cl8 C17A . 1.550(18) no
Cl9 C17A . 1.63(2) no
N1 C1 . 1.325(5) yes
N1 C8 . 1.503(6) no
N2 C1 . 1.329(6) yes
N2 C11 . 1.485(6) no
N2 H2 . 0.8502 no
C1 C2 . 1.474(6) yes
C2 C3 . 1.385(6) no
C2 C7 . 1.389(7) no
C3 C4 . 1.373(7) no
C3 H3 . 0.9300 no
C4 C5 . 1.373(8) no
C4 H4 . 0.9300 no
C5 C6 . 1.378(7) no
C5 H5 . 0.9300 no
C6 C7 . 1.371(7) no
C6 H6 . 0.9300 no
C7 H7 . 0.9300 no
C8 C10 . 1.512(8) no
C8 C9 . 1.519(7) no
C8 H8 . 0.9800 no
C9 H9A . 0.9600 no
C9 H9B . 0.9600 no
C9 H9C . 0.9600 no
C10 H10A . 0.9128 no
C10 H10B . 0.9801 no
C10 H10C . 0.9494 no
C11 C13 . 1.493(8) no
C11 C12 . 1.512(7) no
C11 H11 . 0.9800 no
C12 H12A . 0.9600 no
C12 H12B . 0.9600 no
C12 H12C . 0.9600 no
C13 H13A . 0.9600 no
C13 H13B . 0.9600 no
C13 H13C . 0.9600 no
C14 H14A . 0.9600 no
C14 H14B . 0.9600 no
C14 H14C . 0.9600 no
C15 H15A . 0.9600 no
C15 H15B . 0.9600 no
C15 H15C . 0.9600 no
C16 H16A . 0.9600 no
C16 H16B . 0.9600 no
C16 H16C . 0.9600 no
C17A H17A . 0.9700 no
C17A H18A . 0.9699 no
C17A H17B . 0.9700 no
C17A H18B . 0.9700 no
C17A H17C . 0.9701 no
C17A H18C . 0.9701 no

loop_
_geom_torsion_atom_site_label_1
_geom_torsion_atom_site_label_2
_geom_torsion_atom_site_label_3
_geom_torsion_atom_site_label_4
_geom_torsion_site_symmetry_1
_geom_torsion_site_symmetry_4
_geom_torsion
_geom_torsion_publ_flag
Cl1 Zr1 Cl3 Zr1 . 5_745 -3.2(3) no
Cl5 Zr1 Cl3 Zr1 . 5_745 -177.98(5) no
Cl2 Zr1 Cl3 Zr1 . 5_745 89.68(5) no
Cl4 Zr1 Cl3 Zr1 . 5_745 -87.51(5) no
Cl3 Zr1 Cl3 Zr1 5_745 5_745 0.0 no
C17A Cl7A Cl8 Cl9 . . -20.0(14) no
Cl7A Cl8 Cl9 C17A . . 19.0(12) no
C17A Cl8 Cl9 Cl6A . . -36.5(7) no
Cl7A Cl8 Cl9 Cl6A . . -17.5(15) no
C17A Cl6A Cl9 Cl8 . . 45.8(11) no
C15 Si1 N1 C1 . . -101.8(4) no
C14 Si1 N1 C1 . . 23.1(5) no
C16 Si1 N1 C1 . . 139.7(4) no
C15 Si1 N1 C8 . . 73.9(4) no
C14 Si1 N1 C8 . . -161.2(3) no
C16 Si1 N1 C8 . . -44.6(4) no
C8 N1 C1 N2 . . 10.7(7) no
Si1 N1 C1 N2 . . -174.0(3) no
C8 N1 C1 C2 . . -170.2(4) no
Si1 N1 C1 C2 . . 5.1(6) no
C11 N2 C1 N1 . . -165.4(4) no
C11 N2 C1 C2 . . 15.4(7) no
N1 C1 C2 C3 . . -107.1(5) no
N2 C1 C2 C3 . . 72.1(6) yes
N1 C1 C2 C7 . . 73.6(6) yes
N2 C1 C2 C7 . . -107.2(5) no
C7 C2 C3 C4 . . -1.0(7) no
C1 C2 C3 C4 . . 179.6(4) no
C2 C3 C4 C5 . . -0.8(8) no
C3 C4 C5 C6 . . 2.4(8) no
C4 C5 C6 C7 . . -2.2(9) no
C5 C6 C7 C2 . . 0.4(8) no
C3 C2 C7 C6 . . 1.2(7) no
C1 C2 C7 C6 . . -179.5(4) no
C1 N1 C8 C10 . . -78.0(5) no
Si1 N1 C8 C10 . . 106.0(4) no
C1 N1 C8 C9 . . 53.4(6) no
Si1 N1 C8 C9 . . -122.6(4) no
C1 N2 C11 C13 . . -124.9(5) no
C1 N2 C11 C12 . . 112.2(5) no
Cl7A Cl8 C17A Cl9 . . -161.8(12) no
Cl9 Cl8 C17A Cl6A . . 67.2(16) no
Cl7A Cl8 C17A Cl6A . . -94.7(11) no
Cl9 Cl8 C17A Cl7A . . 161.8(12) no
Cl6A Cl9 C17A Cl8 . . 124.5(11) no
Cl8 Cl9 C17A Cl6A . . -124.5(11) no
Cl8 Cl9 C17A Cl7A . . -20.4(14) no
Cl6A Cl9 C17A Cl7A . . 104.1(10) no
Cl9 Cl6A C17A Cl8 . . -47.9(11) no
Cl9 Cl6A C17A Cl7A . . -122.8(11) no
Cl8 Cl7A C17A Cl9 . . 17.2(12) no
Cl8 Cl7A C17A Cl6A . . 114.2(10) no
